data_1521861
loop_
_publ_author_name
'Romanenko, G.V.'
'Pervukhina, N.V.'
'Magarill, S.A.'
'Borisov, S.V.'
'Vasil'ev, V.I.'

_publ_section_title
;
 Crystal structure of kuznetsovite Hg3 (As O4) Cl
;
_journal_name_full 'Zhurnal Strukturnoi Khimii (Issue-No. from 1981)'
_journal_page_first 324
_journal_page_last 330
_journal_volume 40
_journal_year 1999
_chemical_formula_sum 'As Cl Hg3 O4'
_chemical_name_systematic 'Hg3 (As O4) Cl'
_space_group_IT_number 198
_symmetry_space_group_name_Hall 'P 2ac 2ab 3'
_symmetry_space_group_name_H-M 'P 21 3'
_cell_angle_alpha 90
_cell_angle_beta 90
_cell_angle_gamma 90
_cell_formula_units_Z 4
_cell_length_a 8.379
_cell_length_b 8.379
_cell_length_c 8.379
_cell_volume 588.270
_citation_journal_id_ASTM ZSTKAI
_cod_data_source_file Romanenko_ZSTKAI_1999_927.cif
_cod_data_source_block As1Cl1Hg3O4
_cod_original_cell_volume 588.2698
_cod_original_formula_sum 'As1 Cl1 Hg3 O4'
_cod_database_code 1521861

loop_
_symmetry_equiv_pos_as_xyz
x,y,z
-x+1/2,-y,z+1/2
x+1/2,-y+1/2,-z
-x,y+1/2,-z+1/2
z,x,y
-z+1/2,-x,y+1/2
z+1/2,-x+1/2,-y
-z,x+1/2,-y+1/2
y,z,x
y+1/2,-z+1/2,-x
-y,z+1/2,-x+1/2
-y+1/2,-z,x+1/2

loop_
_atom_site_label
_atom_site_type_symbol
_atom_site_fract_x
_atom_site_fract_y
_atom_site_fract_z
_atom_site_occupancy
_atom_site_U_iso_or_equiv
O1 O-2 0.866 0.866 0.866 1 0.0
O2 O-2 0.105 0.101 0.857 1 0.0
Cl1 Cl-1 0.2298 0.2298 0.2298 1 0.0
As1 As+5 0.9896 0.9896 0.9896 1 0.0
Hg1 Hg+1 0.3961 0.6416 0.4429 1 0.0
